data_4076274
loop_
_publ_author_name
'Leung, Wing-Por'
'Ip, Queenie Wai-Yan'
'Lam, Tai-Wing'
'Mak, Thomas C. W.'

_publ_section_title
;
 Syntheses, Structures, and Reactivities of 2,3-Pyrazyl-Linked
 Bis(1-aza-allyl) Alkali-Metal Complexes
;
_journal_issue 6
_journal_name_full Organometallics
_journal_page_first 1284
_journal_paper_doi 10.1021/om034323q
_journal_volume 23
_journal_year 2004
_chemical_formula_sum 'C50 H102 Ge2 N6 P4 Si4'
_chemical_formula_weight 1168.80
_chemical_name_systematic
; 
 ? 
;
_space_group_IT_number 2
_symmetry_cell_setting triclinic
_symmetry_space_group_name_Hall '-P 1'
_symmetry_space_group_name_H-M 'P -1'
_atom_sites_solution_hydrogens geom
_atom_sites_solution_primary direct
_atom_sites_solution_secondary difmap
_audit_creation_method SHELXL-97
_cell_angle_alpha 71.738(3)
_cell_angle_beta 80.697(3)
_cell_angle_gamma 84.728(3)
_cell_formula_units_Z 2
_cell_length_a 13.638(3)
_cell_length_b 15.684(3)
_cell_length_c 16.274(3)
_cell_measurement_temperature 293(2)
_cell_volume 3259.0(11)
_computing_cell_refinement 'BRUKER SMART CCD DIFFRACTOMETER'
_computing_data_collection 'BRUKER SMART CCD DIFFRACTOMETER'
_computing_data_reduction 'BRUKER SMART CCD DIFFRACTOMETER'
_computing_molecular_graphics 'SIEMENS SHELXTL'
_computing_publication_material 'SIEMENS SHELXTL'
_computing_structure_refinement 'SHELXL-97 (Sheldrick, 1997)'
_computing_structure_solution 'SHELXS-97 (Sheldrick, 1990)'
_diffrn_ambient_temperature 293(2)
_diffrn_measured_fraction_theta_full 0.980
_diffrn_measured_fraction_theta_max 0.980
_diffrn_measurement_device_type 'BRUKER SMART CCD DIFFRACTOMETER'
_diffrn_measurement_method 'OMEGA SCAN'
_diffrn_radiation_monochromator graphite
_diffrn_radiation_source 'fine-focus sealed tube'
_diffrn_radiation_type MoK\a
_diffrn_radiation_wavelength 0.71073
_diffrn_reflns_av_R_equivalents 0.0379
_diffrn_reflns_av_sigmaI/netI 0.1138
_diffrn_reflns_limit_h_max 16
_diffrn_reflns_limit_h_min -16
_diffrn_reflns_limit_k_max 18
_diffrn_reflns_limit_k_min -16
_diffrn_reflns_limit_l_max 19
_diffrn_reflns_limit_l_min -15
_diffrn_reflns_number 13548
_diffrn_reflns_theta_full 25.01
_diffrn_reflns_theta_max 25.01
_diffrn_reflns_theta_min 1.37
_exptl_absorpt_coefficient_mu 1.129
_exptl_absorpt_correction_T_max 0.7282
_exptl_absorpt_correction_T_min 0.6609
_exptl_absorpt_correction_type SADABS
_exptl_crystal_colour ORANGE
_exptl_crystal_density_diffrn 1.191
_exptl_crystal_density_method 'not measured'
_exptl_crystal_description BLOCK
_exptl_crystal_F_000 1248
_exptl_crystal_size_max 0.40
_exptl_crystal_size_mid 0.30
_exptl_crystal_size_min 0.30
_refine_diff_density_max 0.869
_refine_diff_density_min -0.463
_refine_diff_density_rms 0.084
_refine_ls_extinction_method none
_refine_ls_goodness_of_fit_ref 1.029
_refine_ls_hydrogen_treatment mixed
_refine_ls_matrix_type full
_refine_ls_number_parameters 623
_refine_ls_number_reflns 11276
_refine_ls_number_restraints 0
_refine_ls_restrained_S_all 1.029
_refine_ls_R_factor_all 0.1051
_refine_ls_R_factor_gt 0.0721
_refine_ls_shift/su_max 0.001
_refine_ls_shift/su_mean 0.000
_refine_ls_structure_factor_coef Fsqd
_refine_ls_weighting_details 'calc w=1/[\s^2^(Fo^2^)+(0.0425P)^2^+0.0000P] where P=(Fo^2^+2Fc^2^)/3'
_refine_ls_weighting_scheme calc
_refine_ls_wR_factor_gt 0.1220
_refine_ls_wR_factor_ref 0.1341
_reflns_number_gt 8019
_reflns_number_total 11276
_reflns_threshold_expression >2sigma(I)
_cod_data_source_file om034323qsi20031125_104155.cif
_cod_data_source_block Ge
_cod_depositor_comments
;
The following automatic conversions were performed:

'_symmetry_cell_setting' value 'TRICLINIC' changed to 'triclinic'
according to /home/saulius/struct/CIF-dictionaries/cif_core.dic
dictionary named 'cif_core.dic' version 2.4.1 from 2010-06-29.

Automatic conversion script
Id: cif_fix_values 1715 2011-07-08 13:25:40Z adriana 
;
_cod_original_sg_symbol_H-M P-1
_cod_database_code 4076274

loop_
_symmetry_equiv_pos_as_xyz
'x, y, z'
'-x, -y, -z'

loop_
_atom_site_label
_atom_site_type_symbol
_atom_site_fract_x
_atom_site_fract_y
_atom_site_fract_z
_atom_site_U_iso_or_equiv
_atom_site_adp_type
_atom_site_occupancy
_atom_site_symmetry_multiplicity
_atom_site_calc_flag
_atom_site_refinement_flags
Ge1 Ge 0.75370(4) 0.75672(4) 0.35197(4) 0.02296(16) Uani 1 1 d .
Ge2 Ge 0.55411(4) 0.69479(4) 0.28009(4) 0.02592(17) Uani 1 1 d .
P1 P 0.93795(11) 1.02246(10) 0.25713(10) 0.0304(4) Uani 1 1 d .
P2 P 0.78175(11) 0.64871(10) 0.21578(10) 0.0319(4) Uani 1 1 d .
P3 P 0.65331(11) 0.69029(10) 0.75502(10) 0.0328(4) Uani 1 1 d .
P4 P 0.51848(10) 0.83094(9) 0.35071(10) 0.0256(3) Uani 1 1 d .
Si1 Si 0.84661(15) 1.21407(13) 0.23766(18) 0.0706(7) Uani 1 1 d .
Si2 Si 0.89894(13) 0.58887(11) 0.36932(12) 0.0403(5) Uani 1 1 d .
Si3 Si 0.72869(15) 0.49592(12) 0.84984(13) 0.0509(5) Uani 1 1 d .
Si4 Si 0.41075(13) 0.86130(11) 0.18378(12) 0.0413(5) Uani 1 1 d .
N1 N 0.8850(4) 1.1154(3) 0.2262(3) 0.0431(13) Uani 1 1 d .
N2 N 0.8049(3) 0.6483(3) 0.3104(3) 0.0263(11) Uani 1 1 d .
N3 N 0.6700(4) 0.5899(3) 0.7998(3) 0.0454(14) Uani 1 1 d .
N4 N 0.4920(3) 0.8219(3) 0.2599(3) 0.0268(11) Uani 1 1 d .
N5 N 0.5829(3) 0.7151(3) 0.5314(3) 0.0274(11) Uani 1 1 d .
N6 N 0.7603(3) 0.8401(3) 0.2294(3) 0.0225(10) Uani 1 1 d .
C1 C 0.8720(4) 0.9290(3) 0.2633(4) 0.0317(14) Uani 1 1 d .
H1 H 0.8841 0.8770 0.3081 0.038 Uiso 1 1 calc R
C2 C 0.8058(4) 0.9219(3) 0.2119(3) 0.0251(13) Uani 1 1 d .
C3 C 0.7776(4) 0.9939(3) 0.1390(4) 0.0310(14) Uani 1 1 d .
H3 H 0.7942 1.0524 0.1314 0.037 Uiso 1 1 calc R
C4 C 0.7273(4) 0.9773(4) 0.0817(4) 0.0389(16) Uani 1 1 d .
H4 H 0.7111 1.0243 0.0339 0.047 Uiso 1 1 calc R
C5 C 0.6985(4) 0.8901(4) 0.0926(4) 0.0323(14) Uani 1 1 d .
H5 H 0.6697 0.8783 0.0495 0.039 Uiso 1 1 calc R
C6 C 0.7134(4) 0.8236(3) 0.1669(4) 0.0267(13) Uani 1 1 d .
C7 C 0.9739(4) 0.9953(4) 0.3661(4) 0.0400(16) Uani 1 1 d .
H7 H 1.0110 1.0457 0.3665 0.048 Uiso 1 1 calc R
C8 C 0.8820(5) 0.9897(5) 0.4330(4) 0.066(2) Uani 1 1 d .
H8A H 0.8478 0.9366 0.4396 0.099 Uiso 1 1 calc R
H8B H 0.8389 1.0418 0.4138 0.099 Uiso 1 1 calc R
H8C H 0.9010 0.9871 0.4881 0.099 Uiso 1 1 calc R
C9 C 1.0408(5) 0.9102(4) 0.3938(5) 0.071(2) Uani 1 1 d .
H9A H 1.0544 0.9010 0.4521 0.107 Uiso 1 1 calc R
H9B H 1.1022 0.9169 0.3545 0.107 Uiso 1 1 calc R
H9C H 1.0078 0.8594 0.3921 0.107 Uiso 1 1 calc R
C10 C 1.0536(4) 1.0163(4) 0.1858(4) 0.0478(17) Uani 1 1 d .
H10 H 1.0856 0.9567 0.2085 0.057 Uiso 1 1 calc R
C11 C 1.0343(5) 1.0273(5) 0.0934(4) 0.075(2) Uani 1 1 d .
H11A H 1.0071 1.0868 0.0684 0.113 Uiso 1 1 calc R
H11B H 0.9881 0.9840 0.0951 0.113 Uiso 1 1 calc R
H11C H 1.0957 1.0181 0.0583 0.113 Uiso 1 1 calc R
C12 C 1.1251(5) 1.0865(5) 0.1837(5) 0.079(3) Uani 1 1 d .
H12A H 1.1843 1.0827 0.1439 0.119 Uiso 1 1 calc R
H12B H 1.1422 1.0757 0.2412 0.119 Uiso 1 1 calc R
H12C H 1.0938 1.1454 0.1648 0.119 Uiso 1 1 calc R
C13 C 0.9213(8) 1.2517(7) 0.3062(10) 0.236(9) Uani 1 1 d .
H13A H 0.9436 1.2003 0.3503 0.354 Uiso 1 1 calc R
H13B H 0.8807 1.2914 0.3335 0.354 Uiso 1 1 calc R
H13C H 0.9778 1.2826 0.2698 0.354 Uiso 1 1 calc R
C14 C 0.8520(11) 1.2985(6) 0.1354(8) 0.258(9) Uani 1 1 d .
H14A H 0.9186 1.3188 0.1167 0.387 Uiso 1 1 calc R
H14B H 0.8074 1.3481 0.1408 0.387 Uiso 1 1 calc R
H14C H 0.8329 1.2745 0.0931 0.387 Uiso 1 1 calc R
C15 C 0.7194(6) 1.2148(6) 0.2949(7) 0.126(4) Uani 1 1 d .
H15A H 0.6763 1.1901 0.2679 0.189 Uiso 1 1 calc R
H15B H 0.6971 1.2755 0.2918 0.189 Uiso 1 1 calc R
H15C H 0.7182 1.1793 0.3550 0.189 Uiso 1 1 calc R
C16 C 0.6830(4) 0.7301(3) 0.1860(3) 0.0254(13) Uani 1 1 d .
H16 H 0.6664 0.7253 0.1312 0.030 Uiso 1 1 calc R
C17 C 0.8932(4) 0.6704(4) 0.1352(4) 0.0457(17) Uani 1 1 d .
H17 H 0.9409 0.6206 0.1560 0.055 Uiso 1 1 calc R
C18 C 0.9434(4) 0.7555(4) 0.1281(4) 0.0538(18) Uani 1 1 d .
H18A H 1.0088 0.7556 0.0956 0.081 Uiso 1 1 calc R
H18B H 0.9484 0.7577 0.1855 0.081 Uiso 1 1 calc R
H18C H 0.9048 0.8070 0.0986 0.081 Uiso 1 1 calc R
C19 C 0.8791(5) 0.6699(5) 0.0442(5) 0.084(3) Uani 1 1 d .
H19A H 0.8296 0.7154 0.0221 0.126 Uiso 1 1 calc R
H19B H 0.8578 0.6121 0.0475 0.126 Uiso 1 1 calc R
H19C H 0.9409 0.6820 0.0058 0.126 Uiso 1 1 calc R
C20 C 0.7436(5) 0.5387(4) 0.2158(4) 0.0463(18) Uani 1 1 d .
H20 H 0.8043 0.5058 0.1994 0.056 Uiso 1 1 calc R
C21 C 0.6736(5) 0.5454(4) 0.1482(4) 0.055(2) Uani 1 1 d .
H21A H 0.6642 0.4863 0.1459 0.083 Uiso 1 1 calc R
H21B H 0.7026 0.5817 0.0917 0.083 Uiso 1 1 calc R
H21C H 0.6106 0.5723 0.1649 0.083 Uiso 1 1 calc R
C22 C 0.6970(5) 0.4815(4) 0.3050(4) 0.0487(18) Uani 1 1 d .
H22A H 0.6308 0.5048 0.3184 0.073 Uiso 1 1 calc R
H22B H 0.7363 0.4827 0.3484 0.073 Uiso 1 1 calc R
H22C H 0.6943 0.4207 0.3044 0.073 Uiso 1 1 calc R
C23 C 0.9572(5) 0.4949(4) 0.3296(5) 0.066(2) Uani 1 1 d .
H23A H 0.9065 0.4569 0.3282 0.099 Uiso 1 1 calc R
H23B H 1.0027 0.4606 0.3682 0.099 Uiso 1 1 calc R
H23C H 0.9926 0.5186 0.2718 0.099 Uiso 1 1 calc R
C24 C 0.8449(5) 0.5405(4) 0.4843(4) 0.065(2) Uani 1 1 d .
H24A H 0.8094 0.5870 0.5054 0.098 Uiso 1 1 calc R
H24B H 0.8971 0.5143 0.5188 0.098 Uiso 1 1 calc R
H24C H 0.8000 0.4951 0.4888 0.098 Uiso 1 1 calc R
C25 C 0.9989(5) 0.6648(4) 0.3639(5) 0.068(2) Uani 1 1 d .
H25A H 1.0286 0.6893 0.3042 0.102 Uiso 1 1 calc R
H25B H 1.0487 0.6313 0.3982 0.102 Uiso 1 1 calc R
H25C H 0.9708 0.7128 0.3863 0.102 Uiso 1 1 calc R
C26 C 0.6014(3) 0.7350(3) 0.3759(3) 0.0194(12) Uani 1 1 d .
C27 C 0.5910(4) 0.6754(3) 0.4677(3) 0.0242(13) Uani 1 1 d .
C28 C 0.5927(4) 0.5826(3) 0.4887(4) 0.0324(14) Uani 1 1 d .
H28 H 0.5993 0.5557 0.4446 0.039 Uiso 1 1 calc R
C29 C 0.5846(4) 0.5307(4) 0.5741(4) 0.0382(16) Uani 1 1 d .
H29 H 0.5873 0.4683 0.5884 0.046 Uiso 1 1 calc R
C30 C 0.5727(4) 0.5714(4) 0.6389(4) 0.0370(15) Uani 1 1 d .
H30 H 0.5646 0.5371 0.6975 0.044 Uiso 1 1 calc R
C31 C 0.5728(4) 0.6638(4) 0.6158(4) 0.0299(14) Uani 1 1 d .
C32 C 0.5585(4) 0.7127(4) 0.6826(3) 0.0348(15) Uani 1 1 d .
H32A H 0.4947 0.6978 0.7184 0.042 Uiso 1 1 calc R
H32B H 0.5555 0.7767 0.6524 0.042 Uiso 1 1 calc R
C33 C 0.7633(5) 0.7478(4) 0.6914(4) 0.0454(17) Uani 1 1 d .
H33 H 0.8094 0.7437 0.7329 0.055 Uiso 1 1 calc R
C34 C 0.8156(5) 0.6994(5) 0.6278(4) 0.060(2) Uani 1 1 d .
H34A H 0.7796 0.7119 0.5790 0.090 Uiso 1 1 calc R
H34B H 0.8183 0.6359 0.6568 0.090 Uiso 1 1 calc R
H34C H 0.8819 0.7199 0.6075 0.090 Uiso 1 1 calc R
C35 C 0.7461(5) 0.8477(4) 0.6453(5) 0.068(2) Uani 1 1 d .
H35A H 0.8084 0.8734 0.6163 0.102 Uiso 1 1 calc R
H35B H 0.7174 0.8773 0.6876 0.102 Uiso 1 1 calc R
H35C H 0.7017 0.8553 0.6032 0.102 Uiso 1 1 calc R
C36 C 0.6042(4) 0.7533(4) 0.8318(4) 0.0423(16) Uani 1 1 d .
H36 H 0.5969 0.8170 0.7987 0.051 Uiso 1 1 calc R
C37 C 0.6766(5) 0.7435(4) 0.8966(4) 0.061(2) Uani 1 1 d .
H37A H 0.6513 0.7781 0.9354 0.091 Uiso 1 1 calc R
H37B H 0.7400 0.7648 0.8655 0.091 Uiso 1 1 calc R
H37C H 0.6840 0.6814 0.9299 0.091 Uiso 1 1 calc R
C38 C 0.5052(5) 0.7219(6) 0.8799(5) 0.096(3) Uani 1 1 d .
H38A H 0.5102 0.6583 0.9085 0.144 Uiso 1 1 calc R
H38B H 0.4579 0.7345 0.8395 0.144 Uiso 1 1 calc R
H38C H 0.4839 0.7525 0.9228 0.144 Uiso 1 1 calc R
C39 C 0.8463(5) 0.5158(5) 0.8837(5) 0.087(3) Uani 1 1 d .
H39A H 0.8883 0.5509 0.8336 0.130 Uiso 1 1 calc R
H39B H 0.8798 0.4591 0.9086 0.130 Uiso 1 1 calc R
H39C H 0.8314 0.5475 0.9263 0.130 Uiso 1 1 calc R
C40 C 0.6474(6) 0.4348(5) 0.9492(5) 0.105(3) Uani 1 1 d .
H40A H 0.6337 0.4705 0.9884 0.157 Uiso 1 1 calc R
H40B H 0.6802 0.3789 0.9773 0.157 Uiso 1 1 calc R
H40C H 0.5862 0.4233 0.9334 0.157 Uiso 1 1 calc R
C41 C 0.7589(6) 0.4212(4) 0.7792(5) 0.082(3) Uani 1 1 d .
H41A H 0.6984 0.4043 0.7666 0.123 Uiso 1 1 calc R
H41B H 0.7954 0.3683 0.8090 0.123 Uiso 1 1 calc R
H41C H 0.7985 0.4525 0.7256 0.123 Uiso 1 1 calc R
C42 C 0.4093(4) 0.8213(4) 0.4338(4) 0.0393(15) Uani 1 1 d .
H42 H 0.4342 0.8173 0.4881 0.047 Uiso 1 1 calc R
C43 C 0.3587(4) 0.7333(4) 0.4508(4) 0.0546(19) Uani 1 1 d .
H43A H 0.3000 0.7308 0.4927 0.082 Uiso 1 1 calc R
H43B H 0.4036 0.6836 0.4732 0.082 Uiso 1 1 calc R
H43C H 0.3409 0.7301 0.3972 0.082 Uiso 1 1 calc R
C44 C 0.3382(5) 0.9033(4) 0.4161(5) 0.067(2) Uani 1 1 d .
H44A H 0.3251 0.9198 0.3567 0.101 Uiso 1 1 calc R
H44B H 0.3676 0.9524 0.4252 0.101 Uiso 1 1 calc R
H44C H 0.2770 0.8897 0.4551 0.101 Uiso 1 1 calc R
C45 C 0.5771(4) 0.9352(3) 0.3395(4) 0.0340(14) Uani 1 1 d .
H45 H 0.6428 0.9306 0.3060 0.041 Uiso 1 1 calc R
C46 C 0.5300(6) 1.0222(4) 0.2874(5) 0.077(3) Uani 1 1 d .
H46A H 0.4640 1.0306 0.3157 0.115 Uiso 1 1 calc R
H46B H 0.5267 1.0198 0.2296 0.115 Uiso 1 1 calc R
H46C H 0.5692 1.0714 0.2837 0.115 Uiso 1 1 calc R
C47 C 0.5982(5) 0.9406(4) 0.4255(4) 0.056(2) Uani 1 1 d .
H47A H 0.6419 0.9886 0.4154 0.084 Uiso 1 1 calc R
H47B H 0.6291 0.8849 0.4565 0.084 Uiso 1 1 calc R
H47C H 0.5370 0.9519 0.4597 0.084 Uiso 1 1 calc R
C48 C 0.4486(4) 0.8065(4) 0.0970(4) 0.0465(17) Uani 1 1 d .
H48A H 0.5125 0.8265 0.0660 0.070 Uiso 1 1 calc R
H48B H 0.4005 0.8222 0.0570 0.070 Uiso 1 1 calc R
H48C H 0.4523 0.7425 0.1230 0.070 Uiso 1 1 calc R
C49 C 0.4114(6) 0.9851(4) 0.1306(5) 0.090(3) Uani 1 1 d .
H49A H 0.3848 1.0152 0.1729 0.135 Uiso 1 1 calc R
H49B H 0.3713 1.0014 0.0842 0.135 Uiso 1 1 calc R
H49C H 0.4783 1.0024 0.1072 0.135 Uiso 1 1 calc R
C50 C 0.2809(4) 0.8294(5) 0.2296(5) 0.076(3) Uani 1 1 d .
H50A H 0.2800 0.7661 0.2595 0.114 Uiso 1 1 calc R
H50B H 0.2411 0.8438 0.1831 0.114 Uiso 1 1 calc R
H50C H 0.2543 0.8619 0.2700 0.114 Uiso 1 1 calc R

loop_
_atom_site_aniso_label
_atom_site_aniso_U_11
_atom_site_aniso_U_22
_atom_site_aniso_U_33
_atom_site_aniso_U_23
_atom_site_aniso_U_13
_atom_site_aniso_U_12
Ge1 0.0254(3) 0.0241(3) 0.0190(3) -0.0050(3) -0.0075(3) 0.0029(2)
Ge2 0.0298(4) 0.0239(3) 0.0256(4) -0.0080(3) -0.0082(3) 0.0006(3)
P1 0.0290(9) 0.0317(9) 0.0313(10) -0.0109(7) -0.0022(7) -0.0037(7)
P2 0.0349(9) 0.0324(9) 0.0315(10) -0.0148(8) -0.0085(8) 0.0079(7)
P3 0.0378(10) 0.0375(9) 0.0231(9) -0.0084(8) -0.0065(7) -0.0005(7)
P4 0.0262(8) 0.0283(8) 0.0229(9) -0.0095(7) -0.0053(7) 0.0047(6)
Si1 0.0455(13) 0.0368(11) 0.129(2) -0.0271(13) -0.0100(14) 0.0035(10)
Si2 0.0406(11) 0.0348(10) 0.0480(12) -0.0136(9) -0.0211(9) 0.0157(8)
Si3 0.0685(14) 0.0380(11) 0.0417(13) -0.0044(9) -0.0129(11) 0.0012(10)
Si4 0.0500(12) 0.0418(11) 0.0396(12) -0.0181(9) -0.0274(10) 0.0169(9)
N1 0.055(3) 0.031(3) 0.049(4) -0.019(3) -0.015(3) 0.003(2)
N2 0.028(3) 0.029(3) 0.027(3) -0.016(2) -0.011(2) 0.006(2)
N3 0.062(4) 0.039(3) 0.041(3) -0.013(3) -0.022(3) 0.002(3)
N4 0.033(3) 0.027(3) 0.024(3) -0.009(2) -0.013(2) 0.007(2)
N5 0.024(3) 0.035(3) 0.025(3) -0.010(2) -0.007(2) -0.001(2)
N6 0.025(3) 0.023(2) 0.019(3) -0.005(2) -0.006(2) 0.0007(19)
C1 0.031(3) 0.033(3) 0.031(4) -0.008(3) -0.010(3) 0.003(3)
C2 0.020(3) 0.029(3) 0.024(3) -0.008(3) 0.002(3) 0.001(2)
C3 0.033(3) 0.026(3) 0.028(4) 0.005(3) -0.009(3) -0.007(3)
C4 0.043(4) 0.036(4) 0.032(4) 0.002(3) -0.017(3) 0.000(3)
C5 0.042(4) 0.037(3) 0.019(3) -0.004(3) -0.013(3) -0.004(3)
C6 0.024(3) 0.031(3) 0.022(3) -0.005(3) -0.004(3) 0.002(2)
C7 0.044(4) 0.045(4) 0.036(4) -0.013(3) -0.014(3) -0.013(3)
C8 0.078(6) 0.095(6) 0.032(4) -0.022(4) -0.001(4) -0.036(4)
C9 0.094(6) 0.061(5) 0.067(6) -0.014(4) -0.051(5) 0.006(4)
C10 0.037(4) 0.063(4) 0.046(5) -0.021(4) 0.001(3) -0.009(3)
C11 0.060(5) 0.116(7) 0.048(5) -0.032(5) 0.024(4) -0.025(5)
C12 0.043(5) 0.112(7) 0.087(7) -0.041(5) 0.015(4) -0.029(4)
C13 0.137(10) 0.161(11) 0.53(3) -0.246(15) -0.138(14) 0.027(8)
C14 0.35(2) 0.101(9) 0.173(13) 0.062(8) 0.100(13) 0.124(11)
C15 0.075(7) 0.097(7) 0.227(13) -0.091(8) -0.013(7) 0.022(5)
C16 0.027(3) 0.028(3) 0.025(3) -0.012(3) -0.007(3) 0.001(2)
C17 0.045(4) 0.063(5) 0.035(4) -0.025(4) -0.008(3) 0.012(3)
C18 0.038(4) 0.081(5) 0.036(4) -0.017(4) 0.013(3) -0.007(4)
C19 0.071(6) 0.144(8) 0.045(5) -0.047(5) 0.008(4) -0.006(5)
C20 0.064(5) 0.039(4) 0.047(5) -0.027(4) -0.020(4) 0.016(3)
C21 0.075(5) 0.041(4) 0.064(5) -0.030(4) -0.027(4) 0.002(4)
C22 0.062(5) 0.027(3) 0.065(5) -0.021(4) -0.021(4) 0.006(3)
C23 0.063(5) 0.060(5) 0.087(6) -0.036(4) -0.041(5) 0.031(4)
C24 0.067(5) 0.071(5) 0.049(5) -0.006(4) -0.028(4) 0.028(4)
C25 0.059(5) 0.058(5) 0.096(7) -0.022(4) -0.048(5) 0.013(4)
C26 0.020(3) 0.019(3) 0.018(3) -0.004(2) -0.002(2) -0.001(2)
C27 0.022(3) 0.025(3) 0.024(3) -0.007(3) -0.004(3) 0.001(2)
C28 0.043(4) 0.035(3) 0.022(4) -0.007(3) -0.010(3) -0.008(3)
C29 0.056(4) 0.021(3) 0.033(4) 0.006(3) -0.018(3) -0.011(3)
C30 0.042(4) 0.045(4) 0.022(4) 0.001(3) -0.010(3) -0.022(3)
C31 0.024(3) 0.037(3) 0.026(4) -0.006(3) -0.001(3) -0.004(3)
C32 0.039(4) 0.044(4) 0.022(3) -0.011(3) -0.006(3) 0.002(3)
C33 0.050(4) 0.047(4) 0.043(4) -0.017(3) -0.010(3) -0.001(3)
C34 0.041(4) 0.090(6) 0.048(5) -0.023(4) 0.005(4) -0.009(4)
C35 0.076(6) 0.058(5) 0.054(5) 0.009(4) -0.007(4) -0.022(4)
C36 0.053(4) 0.044(4) 0.030(4) -0.011(3) -0.009(3) 0.008(3)
C37 0.086(6) 0.070(5) 0.035(4) -0.025(4) -0.014(4) -0.011(4)
C38 0.069(6) 0.189(9) 0.053(6) -0.077(6) 0.011(5) -0.016(6)
C39 0.076(6) 0.098(6) 0.098(7) -0.046(6) -0.038(5) 0.032(5)
C40 0.134(8) 0.079(6) 0.069(7) 0.013(5) 0.006(6) -0.008(6)
C41 0.094(6) 0.057(5) 0.104(7) -0.038(5) -0.023(6) 0.010(4)
C42 0.028(3) 0.042(4) 0.043(4) -0.010(3) -0.002(3) 0.005(3)
C43 0.034(4) 0.072(5) 0.052(5) -0.015(4) 0.003(3) -0.001(3)
C44 0.048(5) 0.084(6) 0.078(6) -0.041(5) -0.009(4) 0.012(4)
C45 0.040(4) 0.028(3) 0.034(4) -0.010(3) -0.005(3) -0.001(3)
C46 0.115(7) 0.031(4) 0.096(7) -0.014(4) -0.061(6) 0.001(4)
C47 0.068(5) 0.052(4) 0.061(5) -0.024(4) -0.029(4) -0.003(4)
C48 0.050(4) 0.057(4) 0.038(4) -0.017(3) -0.020(3) 0.006(3)
C49 0.165(9) 0.049(5) 0.070(6) -0.011(4) -0.092(6) 0.032(5)
C50 0.039(4) 0.134(7) 0.080(6) -0.065(6) -0.034(4) 0.028(4)

loop_
_atom_type_symbol
_atom_type_description
_atom_type_scat_dispersion_real
_atom_type_scat_dispersion_imag
_atom_type_scat_source
C C 0.0033 0.0016 'International Tables Vol C Tables 4.2.6.8 and 6.1.1.4'
H H 0.0000 0.0000 'International Tables Vol C Tables 4.2.6.8 and 6.1.1.4'
N N 0.0061 0.0033 'International Tables Vol C Tables 4.2.6.8 and 6.1.1.4'
Si Si 0.0817 0.0704 'International Tables Vol C Tables 4.2.6.8 and 6.1.1.4'
P P 0.1023 0.0942 'International Tables Vol C Tables 4.2.6.8 and 6.1.1.4'
Ge Ge 0.1547 1.8001 'International Tables Vol C Tables 4.2.6.8 and 6.1.1.4'

loop_
_geom_angle_atom_site_label_1
_geom_angle_atom_site_label_2
_geom_angle_atom_site_label_3
_geom_angle
N6 Ge1 N2 92.69(16)
N6 Ge1 C26 98.41(18)
N2 Ge1 C26 99.37(17)
N4 Ge2 C26 77.25(17)
N4 Ge2 C16 96.62(18)
C26 Ge2 C16 96.78(19)
N4 Ge2 P4 36.97(11)
C26 Ge2 P4 41.20(13)
C16 Ge2 P4 105.06(13)
N1 P1 C1 116.8(3)
N1 P1 C10 110.7(3)
C1 P1 C10 105.9(3)
N1 P1 C7 114.1(3)
C1 P1 C7 103.5(3)
C10 P1 C7 104.8(3)
N2 P2 C16 107.8(2)
N2 P2 C17 110.9(2)
C16 P2 C17 112.6(3)
N2 P2 C20 112.9(3)
C16 P2 C20 108.5(2)
C17 P2 C20 104.1(3)
N3 P3 C33 115.1(3)
N3 P3 C32 112.1(3)
C33 P3 C32 107.1(3)
N3 P3 C36 113.2(3)
C33 P3 C36 105.3(3)
C32 P3 C36 103.1(3)
N4 P4 C26 97.6(2)
N4 P4 C42 112.3(2)
C26 P4 C42 112.1(2)
N4 P4 C45 114.7(2)
C26 P4 C45 112.7(2)
C42 P4 C45 107.4(3)
N4 P4 Ge2 49.01(14)
C26 P4 Ge2 49.86(15)
C42 P4 Ge2 115.69(19)
C45 P4 Ge2 136.9(2)
N1 Si1 C14 111.4(5)
N1 Si1 C15 112.9(3)
C14 Si1 C15 108.3(5)
N1 Si1 C13 113.2(4)
C14 Si1 C13 107.1(7)
C15 Si1 C13 103.4(5)
N2 Si2 C24 108.7(3)
N2 Si2 C23 113.1(2)
C24 Si2 C23 107.5(3)
N2 Si2 C25 110.7(2)
C24 Si2 C25 108.8(3)
C23 Si2 C25 107.9(3)
N3 Si3 C40 109.1(3)
N3 Si3 C39 112.8(3)
C40 Si3 C39 107.7(4)
N3 Si3 C41 111.3(3)
C40 Si3 C41 107.7(4)
C39 Si3 C41 108.1(3)
N4 Si4 C48 107.7(2)
N4 Si4 C50 112.8(3)
C48 Si4 C50 105.7(3)
N4 Si4 C49 113.8(3)
C48 Si4 C49 107.7(3)
C50 Si4 C49 108.7(4)
P1 N1 Si1 151.8(3)
P2 N2 Si2 128.9(3)
P2 N2 Ge1 117.7(2)
Si2 N2 Ge1 110.1(2)
P3 N3 Si3 158.1(3)
P4 N4 Si4 143.0(3)
P4 N4 Ge2 94.02(18)
Si4 N4 Ge2 119.1(2)
C31 N5 C27 119.4(5)
C6 N6 C2 120.6(4)
C6 N6 Ge1 122.4(3)
C2 N6 Ge1 116.7(3)
C2 C1 P1 129.2(4)
C1 C2 N6 119.7(5)
C1 C2 C3 124.1(5)
N6 C2 C3 116.2(4)
C4 C3 C2 120.2(5)
C3 C4 C5 121.3(5)
C6 C5 C4 119.1(5)
C5 C6 N6 120.5(5)
C5 C6 C16 123.4(5)
N6 C6 C16 116.1(4)
C8 C7 C9 109.9(6)
C8 C7 P1 109.7(4)
C9 C7 P1 115.7(4)
C11 C10 C12 109.6(6)
C11 C10 P1 111.0(4)
C12 C10 P1 111.8(4)
C6 C16 P2 112.6(3)
C6 C16 Ge2 114.8(3)
P2 C16 Ge2 109.8(3)
C18 C17 C19 109.5(6)
C18 C17 P2 113.9(4)
C19 C17 P2 114.7(4)
C22 C20 C21 109.0(5)
C22 C20 P2 113.5(4)
C21 C20 P2 113.8(4)
C27 C26 P4 117.5(4)
C27 C26 Ge2 120.3(3)
P4 C26 Ge2 88.9(2)
C27 C26 Ge1 101.0(3)
P4 C26 Ge1 117.6(2)
Ge2 C26 Ge1 112.7(2)
N5 C27 C28 120.4(5)
N5 C27 C26 117.3(4)
C28 C27 C26 122.3(5)
C29 C28 C27 120.1(5)
C28 C29 C30 119.4(5)
C29 C30 C31 119.0(5)
N5 C31 C30 121.7(5)
N5 C31 C32 116.4(5)
C30 C31 C32 121.9(5)
C31 C32 P3 116.3(4)
C34 C33 C35 111.2(6)
C34 C33 P3 111.1(4)
C35 C33 P3 115.0(4)
C38 C36 C37 109.6(6)
C38 C36 P3 111.3(4)
C37 C36 P3 110.0(4)
C44 C42 C43 113.4(5)
C44 C42 P4 113.6(4)
C43 C42 P4 110.9(4)
C47 C45 C46 111.5(5)
C47 C45 P4 112.4(4)
C46 C45 P4 117.4(4)

loop_
_geom_bond_atom_site_label_1
_geom_bond_atom_site_label_2
_geom_bond_distance
Ge1 N6 2.007(4)
Ge1 N2 2.045(4)
Ge1 C26 2.090(5)
Ge2 N4 2.042(4)
Ge2 C26 2.064(5)
Ge2 C16 2.126(5)
Ge2 P4 2.6990(15)
P1 N1 1.537(4)
P1 C1 1.757(5)
P1 C10 1.815(6)
P1 C7 1.826(6)
P2 N2 1.620(4)
P2 C16 1.784(5)
P2 C17 1.821(6)
P2 C20 1.847(6)
P3 N3 1.527(5)
P3 C33 1.816(6)
P3 C32 1.825(5)
P3 C36 1.835(6)
P4 N4 1.627(4)
P4 C26 1.778(5)
P4 C42 1.825(6)
P4 C45 1.831(5)
Si1 N1 1.645(5)
Si1 C14 1.769(11)
Si1 C15 1.832(9)
Si1 C13 1.876(10)
Si2 N2 1.746(4)
Si2 C24 1.841(7)
Si2 C23 1.854(6)
Si2 C25 1.864(6)
Si3 N3 1.648(5)
Si3 C40 1.845(8)
Si3 C39 1.859(7)
Si3 C41 1.862(7)
Si4 N4 1.727(4)
Si4 C48 1.856(6)
Si4 C50 1.856(7)
Si4 C49 1.862(6)
N5 C31 1.348(6)
N5 C27 1.352(6)
N6 C6 1.385(6)
N6 C2 1.404(6)
C1 C2 1.359(6)
C2 C3 1.435(7)
C3 C4 1.341(6)
C4 C5 1.406(7)
C5 C6 1.357(7)
C6 C16 1.484(6)
C7 C8 1.511(8)
C7 C9 1.533(8)
C10 C11 1.523(8)
C10 C12 1.526(8)
C17 C18 1.519(8)
C17 C19 1.526(8)
C20 C22 1.518(8)
C20 C21 1.543(7)
C26 C27 1.486(7)
C27 C28 1.386(7)
C28 C29 1.366(7)
C29 C30 1.376(7)
C30 C31 1.379(7)
C31 C32 1.496(7)
C33 C34 1.519(8)
C33 C35 1.525(8)
C36 C38 1.489(9)
C36 C37 1.522(7)
C42 C44 1.519(7)
C42 C43 1.526(7)
C45 C47 1.503(7)
C45 C46 1.511(7)
